data_7016114
loop_
_publ_author_name
'Zhang, Shi-Yuan'
'Zhang, Zhen-Jie'
'Shi, Wei'
'Zhao, Bin'
'Cheng, Peng'
'Liao, Dai-Zheng'
'Yan, Shi-Ping'

_publ_section_title
;
 Structural evolution and magnetic properties of Co(II) coordination
 polymers varied from 1D to 3D constructed by
 1,4-bis(1,2,4-triazol-1-ylmethyl)benzene.
;
_journal_issue 31
_journal_name_full 'Dalton transactions (Cambridge, England : 2003)'
_journal_page_first 7993
_journal_page_last 8002
_journal_paper_doi 10.1039/c1dt10282f
_journal_volume 40
_journal_year 2011
_chemical_formula_sum 'C12 H16 Co0.5 N7 O5'
_chemical_formula_weight 367.78
_chemical_name_systematic
;
?
;
_space_group_IT_number 2
_symmetry_cell_setting triclinic
_symmetry_space_group_name_Hall '-P 1'
_symmetry_space_group_name_H-M 'P -1'
_atom_sites_solution_hydrogens geom
_atom_sites_solution_primary direct
_atom_sites_solution_secondary difmap
_audit_creation_method SHELXL-97
_cell_angle_alpha 81.697(4)
_cell_angle_beta 75.627(3)
_cell_angle_gamma 62.257(8)
_cell_formula_units_Z 2
_cell_length_a 9.0519(10)
_cell_length_b 9.4026(9)
_cell_length_c 10.5990(12)
_cell_measurement_reflns_used 2719
_cell_measurement_temperature 293(2)
_cell_measurement_theta_max 25.01
_cell_measurement_theta_min 3.10
_cell_volume 772.97(15)
_computing_structure_refinement 'SHELXL-97 (Sheldrick, 1997)'
_computing_structure_solution 'SHELXS-97 (Sheldrick, 1990)'
_diffrn_ambient_temperature 293(2)
_diffrn_measured_fraction_theta_full 0.998
_diffrn_measured_fraction_theta_max 0.998
_diffrn_measurement_device_type 'Rigaku Mini'
_diffrn_measurement_method /w
_diffrn_radiation_monochromator graphite
_diffrn_radiation_source 'fine-focus sealed tube'
_diffrn_radiation_type MoK\a
_diffrn_radiation_wavelength 0.71075
_diffrn_reflns_av_R_equivalents 0.0295
_diffrn_reflns_av_sigmaI/netI 0.0356
_diffrn_reflns_limit_h_max 10
_diffrn_reflns_limit_h_min -10
_diffrn_reflns_limit_k_max 11
_diffrn_reflns_limit_k_min -11
_diffrn_reflns_limit_l_max 12
_diffrn_reflns_limit_l_min -12
_diffrn_reflns_number 6571
_diffrn_reflns_theta_full 25.01
_diffrn_reflns_theta_max 25.01
_diffrn_reflns_theta_min 3.10
_exptl_absorpt_coefficient_mu 0.635
_exptl_absorpt_correction_T_max 0.9874
_exptl_absorpt_correction_T_min 0.8836
_exptl_absorpt_correction_type multi-scan
_exptl_crystal_colour Red
_exptl_crystal_density_diffrn 1.580
_exptl_crystal_density_method 'not measured'
_exptl_crystal_description Prism
_exptl_crystal_F_000 381
_exptl_crystal_size_max 0.20
_exptl_crystal_size_mid 0.10
_exptl_crystal_size_min 0.02
_refine_diff_density_max 0.326
_refine_diff_density_min -0.297
_refine_diff_density_rms 0.049
_refine_ls_extinction_method none
_refine_ls_goodness_of_fit_ref 1.111
_refine_ls_hydrogen_treatment constr
_refine_ls_matrix_type full
_refine_ls_number_parameters 223
_refine_ls_number_reflns 2719
_refine_ls_number_restraints 0
_refine_ls_restrained_S_all 1.111
_refine_ls_R_factor_all 0.0506
_refine_ls_R_factor_gt 0.0420
_refine_ls_shift/su_max 0.000
_refine_ls_shift/su_mean 0.000
_refine_ls_structure_factor_coef Fsqd
_refine_ls_weighting_details 'calc w=1/[\s^2^(Fo^2^)+(0.0456P)^2^+0.3579P] where P=(Fo^2^+2Fc^2^)/3'
_refine_ls_weighting_scheme calc
_refine_ls_wR_factor_gt 0.0991
_refine_ls_wR_factor_ref 0.1031
_reflns_number_gt 2400
_reflns_number_total 2719
_reflns_threshold_expression >2sigma(I)
_cod_data_source_file c1dt10282f.txt
_cod_data_source_block 3
_cod_depositor_comments
;
The following automatic conversions were performed:

'_symmetry_cell_setting' value 'Triclinic' changed to 'triclinic'
according to /home/saulius/struct/CIF-dictionaries/cif_core.dic
dictionary named 'cif_core.dic' version 2.4.1 from
2010-06-29.

'_exptl_absorpt_correction_type' value 'Multi-scan'
changed to 'multi-scan' according to
/home/saulius/struct/CIF-dictionaries/cif_core.dic dictionary named
'cif_core.dic' version 2.4.1 from 2010-06-29.

Automatic conversion script
Id: cif_fix_values 1715 2011-07-08 13:25:40Z adriana 
;
_cod_original_cell_volume 772.97(14)
_cod_original_sg_symbol_H-M P-1
_cod_original_formula_sum 'C12 H16 Co0.50 N7 O5'
_cod_database_code 7016114

loop_
_symmetry_equiv_pos_as_xyz
'x, y, z'
'-x, -y, -z'

loop_
_atom_site_label
_atom_site_type_symbol
_atom_site_fract_x
_atom_site_fract_y
_atom_site_fract_z
_atom_site_U_iso_or_equiv
_atom_site_adp_type
_atom_site_occupancy
_atom_site_symmetry_multiplicity
_atom_site_calc_flag
_atom_site_refinement_flags
_atom_site_disorder_assembly
_atom_site_disorder_group
Co1 Co 1.0000 0.0000 0.0000 0.03055(17) Uani 1 2 d S . .
O1 O 1.0585(2) -0.0033(2) 0.18040(18) 0.0470(5) Uani 1 1 d . . .
H1A H 1.1497 -0.0031 0.1966 0.056 Uiso 1 1 d R . .
H1B H 0.9827 -0.0109 0.2643 0.056 Uiso 1 1 d R . .
N6 N 0.5593(3) 0.4004(3) 0.1781(2) 0.0367(5) Uani 1 1 d . . .
N1 N 0.9347(3) -0.1936(3) 0.0757(2) 0.0352(5) Uani 1 1 d . . .
N3 N 0.9619(3) -0.4159(3) 0.1839(2) 0.0369(5) Uani 1 1 d . . .
N4 N 0.7459(3) 0.1841(3) 0.0746(2) 0.0358(5) Uani 1 1 d . . .
N2 N 0.8337(3) -0.3768(3) 0.1207(2) 0.0461(6) Uani 1 1 d . . .
C7 C 0.3565(3) 0.5372(3) 0.3783(2) 0.0335(6) Uani 1 1 d . . .
C10 C 0.1206(3) 0.5451(3) 0.6083(2) 0.0339(6) Uani 1 1 d . . .
C2 C 0.8235(3) -0.2435(3) 0.0572(3) 0.0410(7) Uani 1 1 d . . .
H2 H 0.7458 -0.1872 0.0034 0.049 Uiso 1 1 calc R . .
C5 C 0.7219(3) 0.2985(3) 0.1482(3) 0.0388(6) Uani 1 1 d . . .
H5 H 0.8084 0.3057 0.1751 0.047 Uiso 1 1 calc R . .
N5 N 0.4667(3) 0.3570(3) 0.1233(2) 0.0495(6) Uani 1 1 d . . .
C1 C 1.0191(3) -0.3071(3) 0.1562(3) 0.0396(6) Uani 1 1 d . . .
H1 H 1.1068 -0.3096 0.1887 0.047 Uiso 1 1 calc R . .
C4 C 0.5853(3) 0.2264(4) 0.0625(3) 0.0426(7) Uani 1 1 d . . .
H4 H 0.5604 0.1676 0.0148 0.051 Uiso 1 1 calc R . .
C11 C 0.1240(4) 0.6846(3) 0.5494(3) 0.0447(7) Uani 1 1 d . . .
H11 H 0.0472 0.7827 0.5871 0.054 Uiso 1 1 calc R . .
C8 C 0.3568(4) 0.3963(3) 0.4385(3) 0.0441(7) Uani 1 1 d . . .
H8 H 0.4367 0.2979 0.4028 0.053 Uiso 1 1 calc R . .
C12 C 0.2396(4) 0.6809(3) 0.4357(3) 0.0447(7) Uani 1 1 d . . .
H12 H 0.2387 0.7766 0.3971 0.054 Uiso 1 1 calc R . .
C6 C 0.4803(4) 0.5430(3) 0.2554(3) 0.0434(7) Uani 1 1 d . . .
H6A H 0.4207 0.6359 0.2023 0.052 Uiso 1 1 calc R . .
H6B H 0.5693 0.5578 0.2785 0.052 Uiso 1 1 calc R . .
C3 C 1.0154(4) -0.5573(3) 0.2709(3) 0.0427(7) Uani 1 1 d . . .
H3A H 1.1172 -0.5722 0.2971 0.051 Uiso 1 1 calc R . .
H3B H 1.0446 -0.6512 0.2240 0.051 Uiso 1 1 calc R . .
C9 C 0.2385(4) 0.4013(3) 0.5518(3) 0.0446(7) Uani 1 1 d . . .
H9 H 0.2387 0.3059 0.5903 0.053 Uiso 1 1 calc R . .
N7 N 0.3936(3) 0.0031(3) 0.2769(2) 0.0392(5) Uani 1 1 d . . .
O4 O 0.3949(4) -0.0177(4) 0.1656(2) 0.0898(9) Uani 1 1 d . . .
O2 O 0.5148(4) -0.0120(4) 0.3118(4) 0.1119(12) Uani 1 1 d . . .
O3 O 0.2551(3) 0.0416(4) 0.3521(3) 0.0962(10) Uani 1 1 d . . .
O5 O 0.7991(3) 0.9931(3) 0.3714(2) 0.0697(7) Uani 1 1 d . . .
H5A H 0.7263 1.0090 0.3401 0.084 Uiso 1 1 d R . .
H5B H 0.7925 0.9727 0.4518 0.084 Uiso 1 1 d R . .

loop_
_atom_site_aniso_label
_atom_site_aniso_U_11
_atom_site_aniso_U_22
_atom_site_aniso_U_33
_atom_site_aniso_U_23
_atom_site_aniso_U_13
_atom_site_aniso_U_12
Co1 0.0267(3) 0.0412(3) 0.0274(3) -0.0028(2) -0.00257(19) -0.0193(2)
O1 0.0419(11) 0.0768(14) 0.0342(10) -0.0038(9) -0.0096(8) -0.0352(11)
N6 0.0302(12) 0.0452(13) 0.0344(12) -0.0063(10) -0.0017(9) -0.0178(10)
N1 0.0321(12) 0.0448(13) 0.0333(12) 0.0012(10) -0.0044(9) -0.0228(10)
N3 0.0353(12) 0.0473(13) 0.0328(12) 0.0006(10) -0.0047(10) -0.0240(11)
N4 0.0303(12) 0.0468(13) 0.0335(12) -0.0044(10) -0.0016(9) -0.0215(10)
N2 0.0461(14) 0.0580(15) 0.0486(14) 0.0076(12) -0.0175(11) -0.0339(13)
C7 0.0320(14) 0.0358(14) 0.0335(14) -0.0036(11) -0.0073(11) -0.0150(12)
C10 0.0340(14) 0.0379(14) 0.0310(13) 0.0010(11) -0.0085(11) -0.0169(12)
C2 0.0355(15) 0.0556(18) 0.0379(15) 0.0050(13) -0.0113(12) -0.0253(14)
C5 0.0297(14) 0.0486(16) 0.0422(15) -0.0085(12) -0.0039(12) -0.0207(13)
N5 0.0323(13) 0.0664(17) 0.0520(15) -0.0136(13) -0.0081(11) -0.0211(12)
C1 0.0358(15) 0.0510(17) 0.0397(15) 0.0026(13) -0.0097(12) -0.0261(13)
C4 0.0345(15) 0.0602(18) 0.0403(15) -0.0123(13) -0.0047(12) -0.0257(14)
C11 0.0464(17) 0.0303(14) 0.0432(16) -0.0041(12) 0.0014(13) -0.0099(13)
C8 0.0466(17) 0.0315(14) 0.0434(16) -0.0060(12) -0.0009(13) -0.0113(13)
C12 0.0510(17) 0.0314(14) 0.0445(16) 0.0021(12) -0.0017(13) -0.0174(13)
C6 0.0403(16) 0.0414(15) 0.0459(16) -0.0081(12) 0.0022(13) -0.0197(13)
C3 0.0394(15) 0.0458(16) 0.0385(15) 0.0048(12) -0.0053(12) -0.0185(13)
C9 0.0555(18) 0.0331(15) 0.0430(16) 0.0011(12) -0.0043(14) -0.0216(14)
N7 0.0374(13) 0.0436(13) 0.0394(13) -0.0023(10) -0.0093(11) -0.0194(11)
O4 0.113(2) 0.111(2) 0.0487(15) -0.0191(15) -0.0223(15) -0.0455(19)
O2 0.088(2) 0.133(3) 0.155(3) 0.017(2) -0.082(2) -0.061(2)
O3 0.0652(18) 0.109(2) 0.081(2) -0.0050(17) 0.0196(15) -0.0274(16)
O5 0.0619(15) 0.117(2) 0.0461(13) -0.0025(13) -0.0063(11) -0.0557(15)

loop_
_atom_type_symbol
_atom_type_description
_atom_type_scat_dispersion_real
_atom_type_scat_dispersion_imag
_atom_type_scat_source
C C 0.0033 0.0016 'International Tables Vol C Tables 4.2.6.8 and 6.1.1.4'
H H 0.0000 0.0000 'International Tables Vol C Tables 4.2.6.8 and 6.1.1.4'
Co Co 0.3494 0.9721 'International Tables Vol C Tables 4.2.6.8 and 6.1.1.4'
N N 0.0061 0.0033 'International Tables Vol C Tables 4.2.6.8 and 6.1.1.4'
O O 0.0106 0.0060 'International Tables Vol C Tables 4.2.6.8 and 6.1.1.4'

loop_
_geom_angle_atom_site_label_1
_geom_angle_atom_site_label_2
_geom_angle_atom_site_label_3
_geom_angle
_geom_angle_site_symmetry_1
_geom_angle_site_symmetry_3
_geom_angle_publ_flag
O1 Co1 O1 180.00(2) . 2_755 ?
O1 Co1 N1 92.00(8) . 2_755 ?
O1 Co1 N1 88.00(8) 2_755 2_755 ?
O1 Co1 N1 88.00(8) . . ?
O1 Co1 N1 92.00(8) 2_755 . ?
N1 Co1 N1 180.00(16) 2_755 . ?
O1 Co1 N4 87.64(8) . . ?
O1 Co1 N4 92.36(8) 2_755 . ?
N1 Co1 N4 86.75(8) 2_755 . ?
N1 Co1 N4 93.25(8) . . ?
O1 Co1 N4 92.36(8) . 2_755 ?
O1 Co1 N4 87.64(8) 2_755 2_755 ?
N1 Co1 N4 93.25(8) 2_755 2_755 ?
N1 Co1 N4 86.75(8) . 2_755 ?
N4 Co1 N4 180.00(10) . 2_755 ?
Co1 O1 H1A 128.9 . . ?
Co1 O1 H1B 121.8 . . ?
H1A O1 H1B 109.3 . . ?
C5 N6 N5 110.1(2) . . ?
C5 N6 C6 128.1(2) . . ?
N5 N6 C6 121.8(2) . . ?
C1 N1 C2 102.3(2) . . ?
C1 N1 Co1 121.72(17) . . ?
C2 N1 Co1 135.90(18) . . ?
C1 N3 N2 109.9(2) . . ?
C1 N3 C3 128.5(2) . . ?
N2 N3 C3 121.6(2) . . ?
C5 N4 C4 102.1(2) . . ?
C5 N4 Co1 121.08(17) . . ?
C4 N4 Co1 136.75(18) . . ?
C2 N2 N3 102.3(2) . . ?
C12 C7 C8 118.5(2) . . ?
C12 C7 C6 117.7(2) . . ?
C8 C7 C6 123.8(2) . . ?
C9 C10 C11 118.1(2) . . ?
C9 C10 C3 123.2(2) . 2_656 ?
C11 C10 C3 118.7(2) . 2_656 ?
N2 C2 N1 114.9(2) . . ?
N2 C2 H2 122.5 . . ?
N1 C2 H2 122.5 . . ?
N6 C5 N4 110.8(2) . . ?
N6 C5 H5 124.6 . . ?
N4 C5 H5 124.6 . . ?
C4 N5 N6 102.0(2) . . ?
N3 C1 N1 110.7(2) . . ?
N3 C1 H1 124.7 . . ?
N1 C1 H1 124.7 . . ?
N5 C4 N4 115.0(2) . . ?
N5 C4 H4 122.5 . . ?
N4 C4 H4 122.5 . . ?
C12 C11 C10 121.0(2) . . ?
C12 C11 H11 119.5 . . ?
C10 C11 H11 119.5 . . ?
C7 C8 C9 120.3(2) . . ?
C7 C8 H8 119.9 . . ?
C9 C8 H8 119.9 . . ?
C11 C12 C7 120.9(3) . . ?
C11 C12 H12 119.6 . . ?
C7 C12 H12 119.6 . . ?
N6 C6 C7 114.3(2) . . ?
N6 C6 H6A 108.7 . . ?
C7 C6 H6A 108.7 . . ?
N6 C6 H6B 108.7 . . ?
C7 C6 H6B 108.7 . . ?
H6A C6 H6B 107.6 . . ?
N3 C3 C10 112.9(2) . 2_656 ?
N3 C3 H3A 109.0 . . ?
C10 C3 H3A 109.0 2_656 . ?
N3 C3 H3B 109.0 . . ?
C10 C3 H3B 109.0 2_656 . ?
H3A C3 H3B 107.8 . . ?
C10 C9 C8 121.2(3) . . ?
C10 C9 H9 119.4 . . ?
C8 C9 H9 119.4 . . ?
O2 N7 O4 123.8(3) . . ?
O2 N7 O3 121.5(3) . . ?
O4 N7 O3 114.7(3) . . ?
H5A O5 H5B 120.7 . . ?

loop_
_geom_bond_atom_site_label_1
_geom_bond_atom_site_label_2
_geom_bond_distance
_geom_bond_site_symmetry_2
_geom_bond_publ_flag
Co1 O1 2.0991(18) . ?
Co1 O1 2.0991(18) 2_755 ?
Co1 N1 2.157(2) 2_755 ?
Co1 N1 2.157(2) . ?
Co1 N4 2.168(2) . ?
Co1 N4 2.168(2) 2_755 ?
O1 H1A 0.8857 . ?
O1 H1B 0.9947 . ?
N6 C5 1.314(3) . ?
N6 N5 1.355(3) . ?
N6 C6 1.454(3) . ?
N1 C1 1.324(3) . ?
N1 C2 1.355(3) . ?
N3 C1 1.316(3) . ?
N3 N2 1.360(3) . ?
N3 C3 1.456(3) . ?
N4 C5 1.324(3) . ?
N4 C4 1.352(3) . ?
N2 C2 1.309(4) . ?
C7 C12 1.379(4) . ?
C7 C8 1.384(4) . ?
C7 C6 1.506(4) . ?
C10 C9 1.378(4) . ?
C10 C11 1.380(4) . ?
C10 C3 1.515(4) 2_656 ?
C2 H2 0.9300 . ?
C5 H5 0.9300 . ?
N5 C4 1.316(4) . ?
C1 H1 0.9300 . ?
C4 H4 0.9300 . ?
C11 C12 1.379(4) . ?
C11 H11 0.9300 . ?
C8 C9 1.386(4) . ?
C8 H8 0.9300 . ?
C12 H12 0.9300 . ?
C6 H6A 0.9700 . ?
C6 H6B 0.9700 . ?
C3 C10 1.515(4) 2_656 ?
C3 H3A 0.9700 . ?
C3 H3B 0.9700 . ?
C9 H9 0.9300 . ?
N7 O2 1.185(3) . ?
N7 O4 1.219(3) . ?
N7 O3 1.226(3) . ?
O5 H5A 0.7547 . ?
O5 H5B 0.8396 . ?
